data_7105252
loop_
_publ_author_name
'Wang, Chao'
'Chen, Xiao-Hua'
'Zhou, Shi-Ming'
'Gong, Liu-Zhu'

_publ_section_title
;
 Asymmetric organocatalytic formal double-arylation of azomethines for the
 synthesis of highly enantiomerically enriched isoindolines
;
_journal_coden_ASTM CHCOFS
_journal_issue 8
_journal_name_full
;
 Chemical Communications (Cambridge, United Kingdom)
;
_journal_page_first 1275
_journal_page_last 1277
_journal_paper_doi 10.1039/b917246g
_journal_volume 46
_journal_year 2010
_chemical_absolute_configuration ad
_chemical_formula_sum 'C26 H21 Cl N2 O8'
_chemical_formula_weight 524.90
_space_group_IT_number 4
_symmetry_cell_setting monoclinic
_symmetry_space_group_name_Hall 'P 2yb'
_symmetry_space_group_name_H-M 'P 1 21 1'
_atom_sites_solution_hydrogens geom
_atom_sites_solution_primary direct
_atom_sites_solution_secondary difmap
_audit_creation_method SHELXL-97
_cell_angle_alpha 90.000(5)
_cell_angle_beta 101.631(5)
_cell_angle_gamma 90.000(5)
_cell_formula_units_Z 4
_cell_length_a 7.965(5)
_cell_length_b 30.381(5)
_cell_length_c 10.583(5)
_cell_measurement_reflns_used 4971
_cell_measurement_temperature 295(2)
_cell_measurement_theta_max 62.6760
_cell_measurement_theta_min 2.9059
_cell_volume 2508(2)
_computing_cell_refinement 'CrysAlisPro (Oxford Diffraction Ltd.)'
_computing_data_collection 'CrysAlisPro (Oxford Diffraction Ltd.)'
_computing_data_reduction 'CrysAlisPro (Oxford Diffraction Ltd.)'
_computing_molecular_graphics 'Ortep-3 (L. J. Farrugia, 2001)'
_computing_publication_material SHELXL-97
_computing_structure_refinement 'SHELXL-97 (Sheldrick, 1997)'
_computing_structure_solution 'SHELXS-97 (Sheldrick, 1997)'
_diffrn_ambient_temperature 295(2)
_diffrn_detector_area_resol_mean 15.9149
_diffrn_measured_fraction_theta_full 0.978
_diffrn_measured_fraction_theta_max 0.978
_diffrn_measurement_device_type 'Gemini S Ultra, Oxford Diffraction'
_diffrn_measurement_method '\w scans'
_diffrn_radiation_monochromator mirror
_diffrn_radiation_source 'Enhance Ultra (Cu) X-ray Source'
_diffrn_radiation_type CuK\a
_diffrn_radiation_wavelength 1.54184
_diffrn_reflns_av_R_equivalents 0.0289
_diffrn_reflns_av_sigmaI/netI 0.0551
_diffrn_reflns_limit_h_max 8
_diffrn_reflns_limit_h_min -6
_diffrn_reflns_limit_k_max 32
_diffrn_reflns_limit_k_min -35
_diffrn_reflns_limit_l_max 11
_diffrn_reflns_limit_l_min -12
_diffrn_reflns_number 14302
_diffrn_reflns_theta_full 62.83
_diffrn_reflns_theta_max 62.83
_diffrn_reflns_theta_min 2.91
_exptl_absorpt_coefficient_mu 1.813
_exptl_absorpt_correction_T_max 0.7361
_exptl_absorpt_correction_T_min 0.6307
_exptl_absorpt_correction_type multi-scan
_exptl_absorpt_process_details
;
CrysAlisPro, Oxford Diffraction Ltd.,
Version 1.171.33.34d (release 27-02-2009 CrysAlis171 .NET)
(compiled Feb 27 2009,15:38:38)
Empirical absorption correction using spherical harmonics,
implemented in SCALE3 ABSPACK scaling algorithm.
;
_exptl_crystal_colour colorless
_exptl_crystal_density_diffrn 1.390
_exptl_crystal_density_method 'not measured'
_exptl_crystal_description block
_exptl_crystal_F_000 1088
_exptl_crystal_size_max 0.28
_exptl_crystal_size_mid 0.24
_exptl_crystal_size_min 0.18
_refine_diff_density_max 0.215
_refine_diff_density_min -0.242
_refine_diff_density_rms 0.037
_refine_ls_abs_structure_details 'Flack H D (1983), Acta Cryst. A39, 876-881'
_refine_ls_abs_structure_Flack 0.033(17)
_refine_ls_extinction_coef 0.00071(9)
_refine_ls_extinction_expression Fc^*^=kFc[1+0.001xFc^2^\l^3^/sin(2\q)]^-1/4^
_refine_ls_extinction_method SHELXL
_refine_ls_goodness_of_fit_ref 1.005
_refine_ls_hydrogen_treatment mixed
_refine_ls_matrix_type full
_refine_ls_number_parameters 676
_refine_ls_number_reflns 7313
_refine_ls_number_restraints 24
_refine_ls_restrained_S_all 1.052
_refine_ls_R_factor_all 0.0651
_refine_ls_R_factor_gt 0.0425
_refine_ls_shift/su_max 0.000
_refine_ls_shift/su_mean 0.000
_refine_ls_structure_factor_coef Fsqd
_refine_ls_weighting_details 'calc w=1/[\s^2^(Fo^2^)+(0.0355P)^2^+0.0000P] where P=(Fo^2^+2Fc^2^)/3'
_refine_ls_weighting_scheme calc
_refine_ls_wR_factor_gt 0.0868
_refine_ls_wR_factor_ref 0.0934
_reflns_number_gt 5182
_reflns_number_total 7313
_reflns_threshold_expression >2sigma(I)
_cod_data_source_file b917246g.txt
_cod_data_source_block 090305-cu2
_cod_original_sg_symbol_H-M 'P 21'
_cod_database_code 7105252

loop_
_symmetry_equiv_pos_as_xyz
'x, y, z'
'-x, y+1/2, -z'

loop_
_atom_site_label
_atom_site_type_symbol
_atom_site_fract_x
_atom_site_fract_y
_atom_site_fract_z
_atom_site_U_iso_or_equiv
_atom_site_adp_type
_atom_site_occupancy
_atom_site_symmetry_multiplicity
_atom_site_calc_flag
_atom_site_refinement_flags
_atom_site_disorder_assembly
_atom_site_disorder_group
Cl1 Cl 0.6696(2) -0.08344(6) 0.81241(16) 0.1164(6) Uani 1 1 d . . .
Cl2 Cl 0.81558(18) 0.38244(5) 1.24252(14) 0.0995(5) Uani 1 1 d . . .
O5 O 0.9069(3) 0.15724(9) 0.3624(3) 0.0597(7) Uani 1 1 d . . .
N3 N 0.8809(4) 0.23571(10) 0.7793(3) 0.0487(8) Uani 1 1 d D . .
O13 O 0.5624(3) 0.12748(9) 0.8717(3) 0.0547(7) Uani 1 1 d . . .
C4 C 0.5897(5) -0.00104(11) 0.4523(4) 0.0454(9) Uani 1 1 d . . .
C52 C 0.9099(4) 0.14436(12) 0.6898(4) 0.0476(9) Uani 1 1 d . . .
H52 H 0.8628 0.1637 0.6241 0.057 Uiso 1 1 calc R . .
C30 C 0.7547(4) 0.29802(11) 0.8854(4) 0.0422(9) Uani 1 1 d . . .
N1 N 0.4701(4) 0.07051(11) 0.3662(4) 0.0567(9) Uani 1 1 d D . .
C38 C 0.5874(4) 0.23923(12) 0.7448(4) 0.0414(9) Uani 1 1 d . . .
O12 O 0.3810(3) 0.28525(9) 0.6138(3) 0.0624(7) Uani 1 1 d . . .
O2 O 0.4391(4) -0.03449(11) 0.2220(3) 0.0849(9) Uani 1 1 d U . .
O9 O 0.7197(4) 0.33859(9) 0.6618(3) 0.0755(9) Uani 1 1 d U . .
O1 O 0.3661(4) 0.02997(12) 0.1259(3) 0.0857(10) Uani 1 1 d . . .
C42 C 0.5143(5) 0.16679(12) 0.8047(4) 0.0454(9) Uani 1 1 d . . .
C16 C 0.8838(5) 0.11406(13) 0.3160(4) 0.0518(10) Uani 1 1 d . . .
O16 O 1.1289(4) 0.02853(12) 0.6120(4) 0.0929(11) Uani 1 1 d . . .
C11 C 0.7392(4) 0.09155(13) 0.3339(4) 0.0456(9) Uani 1 1 d . . .
N4 N 1.1274(4) 0.03498(13) 0.7256(5) 0.0709(11) Uani 1 1 d . . .
C23 C 0.3745(5) 0.18633(15) 0.1305(5) 0.0668(12) Uani 1 1 d . . .
H23 H 0.3299 0.1863 0.0423 0.080 Uiso 1 1 calc R . .
C51 C 0.9791(4) 0.10440(13) 0.6600(4) 0.0542(10) Uani 1 1 d . . .
H51 H 0.9740 0.0962 0.5746 0.065 Uiso 1 1 calc R . .
O10 O 0.7635(5) 0.28172(11) 0.5436(3) 0.0874(10) Uani 1 1 d . . .
C17 C 0.9155(6) 0.19031(16) 0.2766(5) 0.0695(13) Uani 1 1 d . . .
C21 C 0.5080(4) 0.14907(12) 0.3227(4) 0.0470(9) Uani 1 1 d . . .
C43 C 0.2507(6) 0.31142(15) 0.6322(6) 0.0744(12) Uani 1 1 d U . .
C36 C 0.8271(4) 0.19758(11) 0.8491(4) 0.0455(9) Uani 1 1 d . . .
H36 H 0.8548 0.2029 0.9424 0.055 Uiso 1 1 calc R . .
C47 C 0.9115(4) 0.15516(11) 0.8171(4) 0.0415(9) Uani 1 1 d . . .
C7 C 0.5546(4) 0.02967(12) 0.3356(4) 0.0461(9) Uani 1 1 d . . .
C29 C 0.6171(5) 0.30593(13) 0.9444(5) 0.0627(12) Uani 1 1 d . . .
H29 H 0.5108 0.2938 0.9089 0.075 Uiso 1 1 calc R . .
C48 C 0.9919(5) 0.12704(13) 0.9134(4) 0.0551(10) Uani 1 1 d . . .
H48 H 0.9977 0.1347 0.9993 0.066 Uiso 1 1 calc R . .
C1 C 0.6414(6) -0.05176(14) 0.6727(5) 0.0665(12) Uani 1 1 d . . .
N2 N 0.2986(5) 0.26421(17) 0.1321(7) 0.0937(16) Uani 1 1 d . . .
C41 C 0.3445(5) 0.17524(13) 0.7503(4) 0.0581(11) Uani 1 1 d . . .
H41 H 0.2616 0.1541 0.7553 0.070 Uiso 1 1 calc R . .
C28 C 0.6339(6) 0.33131(15) 1.0544(5) 0.0679(12) Uani 1 1 d . . .
H28 H 0.5409 0.3361 1.0935 0.081 Uiso 1 1 calc R . .
C31 C 0.9099(5) 0.31694(12) 0.9402(4) 0.0508(10) Uani 1 1 d . . .
H31 H 1.0037 0.3125 0.9018 0.061 Uiso 1 1 calc R . .
C27 C 0.7905(5) 0.34934(13) 1.1045(4) 0.0570(11) Uani 1 1 d . . .
C24 C 0.3721(5) 0.22362(13) 0.2004(5) 0.0631(12) Uani 1 1 d . . .
C22 C 0.4435(5) 0.14859(14) 0.1911(4) 0.0639(12) Uani 1 1 d . . .
H22 H 0.4468 0.1229 0.1440 0.077 Uiso 1 1 calc R . .
C33 C 0.7429(4) 0.26898(11) 0.7643(4) 0.0432(9) Uani 1 1 d . . .
C50 C 1.0539(4) 0.07769(12) 0.7581(4) 0.0503(10) Uani 1 1 d . . .
C13 C 0.8370(5) 0.02737(13) 0.2405(4) 0.0537(10) Uani 1 1 d . . .
C6 C 0.4748(5) -0.03971(13) 0.6152(4) 0.0596(11) Uani 1 1 d . . .
H6 H 0.3820 -0.0486 0.6500 0.072 Uiso 1 1 calc R . .
C5 C 0.4515(5) -0.01425(13) 0.5051(4) 0.0524(10) Uani 1 1 d . . .
H5 H 0.3413 -0.0058 0.4655 0.063 Uiso 1 1 calc R . .
C14 C 0.9822(5) 0.04941(15) 0.2246(4) 0.0637(12) Uani 1 1 d . . .
H14 H 1.0638 0.0352 0.1875 0.076 Uiso 1 1 calc R . .
C3 C 0.7521(5) -0.01380(13) 0.5123(4) 0.0550(10) Uani 1 1 d . . .
H3 H 0.8459 -0.0050 0.4785 0.066 Uiso 1 1 calc R . .
O7 O 0.2903(6) 0.29693(13) 0.1963(6) 0.1324(19) Uani 1 1 d . . .
C2 C 0.7770(6) -0.03959(14) 0.6222(4) 0.0632(12) Uani 1 1 d . . .
H2 H 0.8869 -0.0485 0.6612 0.076 Uiso 1 1 calc R . .
C32 C 0.9297(5) 0.34240(13) 1.0507(4) 0.0549(11) Uani 1 1 d . . .
H32 H 1.0356 0.3545 1.0874 0.066 Uiso 1 1 calc R . .
C15 C 1.0064(5) 0.09277(15) 0.2640(4) 0.0600(11) Uani 1 1 d . . .
H15 H 1.1057 0.1075 0.2553 0.072 Uiso 1 1 calc R . .
C40 C 0.2967(5) 0.21450(14) 0.6888(4) 0.0586(11) Uani 1 1 d . . .
H40 H 0.1829 0.2194 0.6494 0.070 Uiso 1 1 calc R . .
C49 C 1.0631(5) 0.08811(13) 0.8850(4) 0.0605(11) Uani 1 1 d . . .
H49 H 1.1162 0.0693 0.9502 0.073 Uiso 1 1 calc R . .
C10 C 0.5888(4) 0.10795(12) 0.3882(4) 0.0488(10) Uani 1 1 d . . .
H10 H 0.6253 0.1133 0.4810 0.059 Uiso 1 1 calc R . .
C26 C 0.5011(6) 0.18725(14) 0.3903(5) 0.0679(12) Uani 1 1 d . . .
H26 H 0.5421 0.1875 0.4790 0.081 Uiso 1 1 calc R . .
C39 C 0.4190(5) 0.24663(12) 0.6861(4) 0.0500(10) Uani 1 1 d . . .
C37 C 0.6353(4) 0.19838(12) 0.8011(4) 0.0425(9) Uani 1 1 d . . .
C12 C 0.7177(4) 0.04791(12) 0.2977(4) 0.0464(9) Uani 1 1 d . . .
O6 O 0.9063(7) 0.18303(11) 0.1670(4) 0.139(2) Uani 1 1 d . . .
C25 C 0.4341(6) 0.22540(14) 0.3289(5) 0.0735(14) Uani 1 1 d . . .
H25 H 0.4319 0.2515 0.3746 0.088 Uiso 1 1 calc R . .
C34 C 0.7476(5) 0.29636(14) 0.6441(4) 0.0518(10) Uani 1 1 d . . .
C8 C 0.4420(5) 0.00877(16) 0.2149(5) 0.0599(11) Uani 1 1 d . . .
C9 C 0.3472(7) -0.05723(17) 0.1063(5) 0.0923(14) Uani 1 1 d U . .
H9A H 0.3538 -0.0885 0.1204 0.138 Uiso 1 1 calc R . .
H9B H 0.3984 -0.0499 0.0343 0.138 Uiso 1 1 calc R . .
H9C H 0.2293 -0.0482 0.0885 0.138 Uiso 1 1 calc R . .
C35 C 0.7072(6) 0.36768(16) 0.5508(5) 0.0849(13) Uani 1 1 d U . .
H35A H 0.6881 0.3973 0.5761 0.127 Uiso 1 1 calc R . .
H35B H 0.6133 0.3585 0.4841 0.127 Uiso 1 1 calc R . .
H35C H 0.8118 0.3664 0.5192 0.127 Uiso 1 1 calc R . .
C18 C 0.9409(7) 0.23353(16) 0.3392(5) 0.0908(16) Uani 1 1 d . . .
H18A H 0.9462 0.2302 0.4302 0.136 Uiso 1 1 calc R . .
H18B H 0.8470 0.2525 0.3033 0.136 Uiso 1 1 calc R . .
H18C H 1.0461 0.2462 0.3252 0.136 Uiso 1 1 calc R . .
C44 C 0.2218(7) 0.34731(18) 0.5327(6) 0.1013(16) Uani 1 1 d U . .
H44A H 0.3015 0.3440 0.4763 0.152 Uiso 1 1 calc R . .
H44B H 0.2384 0.3754 0.5747 0.152 Uiso 1 1 calc R . .
H44C H 0.1068 0.3454 0.4832 0.152 Uiso 1 1 calc R . .
O3 O 0.8016(4) -0.01515(9) 0.1919(3) 0.0669(8) Uani 1 1 d . . .
O14 O 0.5042(5) 0.08953(11) 0.6860(4) 0.0892(10) Uani 1 1 d . . .
O4 O 1.0391(5) -0.04266(13) 0.3162(5) 0.1114(13) Uani 1 1 d . . .
C45 C 0.5510(6) 0.08955(14) 0.7996(5) 0.0623(11) Uani 1 1 d . . .
O8 O 0.2538(6) 0.26270(15) 0.0158(6) 0.1244(18) Uani 1 1 d . . .
O15 O 1.1772(6) 0.00931(12) 0.8112(4) 0.1160(15) Uani 1 1 d . . .
C19 C 0.9136(7) -0.04820(16) 0.2361(5) 0.0764(14) Uani 1 1 d . . .
O11 O 0.1728(5) 0.30593(11) 0.7134(4) 0.0978(12) Uani 1 1 d . . .
C46 C 0.6051(6) 0.05123(15) 0.8849(5) 0.0839(15) Uani 1 1 d . . .
H46A H 0.6375 0.0611 0.9727 0.126 Uiso 1 1 calc R . .
H46B H 0.7010 0.0371 0.8598 0.126 Uiso 1 1 calc R . .
H46C H 0.5118 0.0308 0.8775 0.126 Uiso 1 1 calc R . .
C20 C 0.8545(9) -0.08954(17) 0.1667(6) 0.116(2) Uani 1 1 d . . .
H20A H 0.7487 -0.0842 0.1068 0.173 Uiso 1 1 calc R . .
H20B H 0.8370 -0.1116 0.2276 0.173 Uiso 1 1 calc R . .
H20C H 0.9395 -0.0995 0.1206 0.173 Uiso 1 1 calc R . .
H27 H 0.985(3) 0.2462(11) 0.807(3) 0.050(11) Uiso 1 1 d D . .
H1 H 0.405(6) 0.0654(18) 0.421(5) 0.12(2) Uiso 1 1 d D . .

loop_
_atom_site_aniso_label
_atom_site_aniso_U_11
_atom_site_aniso_U_22
_atom_site_aniso_U_33
_atom_site_aniso_U_23
_atom_site_aniso_U_13
_atom_site_aniso_U_12
Cl1 0.1137(10) 0.1354(13) 0.0988(12) 0.0698(10) 0.0177(9) 0.0173(9)
Cl2 0.1135(10) 0.1144(11) 0.0736(9) -0.0477(8) 0.0261(8) -0.0088(8)
O5 0.0697(17) 0.0649(19) 0.0461(17) 0.0022(15) 0.0158(14) -0.0073(14)
N3 0.0380(18) 0.0404(18) 0.068(2) -0.0040(16) 0.0122(16) -0.0013(15)
O13 0.0636(16) 0.0461(15) 0.0548(18) 0.0038(14) 0.0129(14) -0.0038(12)
C4 0.045(2) 0.046(2) 0.046(2) -0.0061(18) 0.0099(19) 0.0040(17)
C52 0.050(2) 0.049(2) 0.041(2) 0.0000(18) 0.0007(18) 0.0049(18)
C30 0.048(2) 0.0366(19) 0.044(2) 0.0023(17) 0.0118(18) 0.0010(17)
N1 0.0464(18) 0.049(2) 0.079(3) 0.0045(18) 0.0229(19) 0.0056(16)
C38 0.041(2) 0.043(2) 0.041(2) -0.0060(18) 0.0098(17) 0.0005(17)
O12 0.0552(15) 0.0669(18) 0.067(2) 0.0145(16) 0.0160(14) 0.0151(14)
O2 0.103(2) 0.072(2) 0.079(2) -0.0101(17) 0.0168(18) -0.0107(18)
O9 0.114(2) 0.0497(19) 0.065(2) 0.0007(13) 0.0232(19) -0.0064(16)
O1 0.084(2) 0.109(3) 0.055(2) 0.009(2) -0.0075(18) 0.011(2)
C42 0.048(2) 0.043(2) 0.046(3) -0.0027(18) 0.0126(19) -0.0012(18)
C16 0.052(2) 0.057(3) 0.046(3) 0.006(2) 0.008(2) 0.002(2)
O16 0.074(2) 0.094(3) 0.109(3) -0.042(2) 0.014(2) 0.0185(18)
C11 0.042(2) 0.056(2) 0.037(2) 0.0047(19) 0.0061(17) 0.0050(18)
N4 0.061(2) 0.062(3) 0.084(3) -0.014(2) 0.002(2) 0.0076(19)
C23 0.071(3) 0.078(3) 0.048(3) 0.014(3) 0.005(2) 0.011(2)
C51 0.054(2) 0.062(3) 0.044(3) -0.016(2) 0.0023(19) 0.005(2)
O10 0.128(3) 0.088(2) 0.055(2) -0.0017(19) 0.041(2) 0.009(2)
C17 0.097(3) 0.066(3) 0.053(3) 0.001(3) 0.031(3) 0.004(3)
C21 0.048(2) 0.051(2) 0.045(2) -0.003(2) 0.0136(19) 0.0019(18)
C43 0.061(3) 0.071(3) 0.095(4) -0.010(2) 0.024(3) 0.011(2)
C36 0.048(2) 0.044(2) 0.044(2) -0.0055(19) 0.0102(18) 0.0022(17)
C47 0.0391(19) 0.044(2) 0.041(2) -0.0045(18) 0.0066(17) -0.0024(16)
C7 0.046(2) 0.048(2) 0.045(2) 0.0046(19) 0.0105(18) 0.0082(18)
C29 0.061(2) 0.061(3) 0.072(3) -0.022(2) 0.029(2) -0.010(2)
C48 0.074(3) 0.052(2) 0.039(2) -0.001(2) 0.010(2) 0.003(2)
C1 0.079(3) 0.059(3) 0.061(3) 0.012(2) 0.015(3) 0.008(2)
N2 0.064(3) 0.082(3) 0.137(5) 0.040(4) 0.024(3) 0.017(2)
C41 0.047(2) 0.056(3) 0.074(3) -0.004(2) 0.019(2) -0.0122(19)
C28 0.066(3) 0.075(3) 0.072(3) -0.018(3) 0.038(3) -0.005(2)
C31 0.044(2) 0.053(2) 0.056(3) -0.007(2) 0.0126(19) -0.0039(18)
C27 0.075(3) 0.053(2) 0.044(3) -0.013(2) 0.015(2) 0.001(2)
C24 0.060(3) 0.046(3) 0.086(4) 0.017(3) 0.023(3) 0.010(2)
C22 0.083(3) 0.059(3) 0.046(3) 0.000(2) 0.004(2) 0.013(2)
C33 0.047(2) 0.039(2) 0.047(2) -0.0028(17) 0.0159(18) -0.0019(17)
C50 0.041(2) 0.039(2) 0.069(3) -0.008(2) 0.007(2) 0.0044(17)
C13 0.060(3) 0.051(2) 0.052(3) 0.007(2) 0.017(2) 0.016(2)
C6 0.068(3) 0.053(2) 0.061(3) 0.009(2) 0.020(2) -0.001(2)
C5 0.050(2) 0.052(2) 0.056(3) -0.001(2) 0.010(2) 0.0021(19)
C14 0.053(3) 0.071(3) 0.071(3) 0.012(3) 0.024(2) 0.018(2)
C3 0.053(2) 0.058(2) 0.054(3) 0.001(2) 0.010(2) 0.008(2)
O7 0.129(3) 0.060(2) 0.204(6) 0.017(3) 0.024(3) 0.031(2)
C2 0.063(3) 0.065(3) 0.059(3) 0.007(2) 0.008(2) 0.008(2)
C32 0.053(2) 0.056(3) 0.053(3) -0.011(2) 0.005(2) -0.0020(19)
C15 0.045(2) 0.078(3) 0.059(3) 0.013(2) 0.016(2) 0.007(2)
C40 0.047(2) 0.060(3) 0.069(3) -0.003(2) 0.010(2) -0.001(2)
C49 0.069(3) 0.048(2) 0.062(3) 0.013(2) 0.008(2) 0.015(2)
C10 0.052(2) 0.056(2) 0.040(2) 0.0010(19) 0.0115(18) 0.0064(19)
C26 0.077(3) 0.072(3) 0.049(3) -0.008(2) 0.000(2) 0.022(2)
C39 0.056(2) 0.046(2) 0.052(3) 0.004(2) 0.021(2) 0.0039(19)
C37 0.042(2) 0.042(2) 0.045(2) -0.0038(18) 0.0113(17) 0.0005(17)
C12 0.044(2) 0.052(2) 0.044(2) 0.0071(19) 0.0101(18) 0.0075(18)
O6 0.306(7) 0.066(2) 0.057(3) 0.009(2) 0.061(4) 0.026(3)
C25 0.086(3) 0.051(3) 0.079(4) -0.011(3) 0.006(3) 0.019(2)
C34 0.056(2) 0.058(3) 0.042(3) -0.001(2) 0.012(2) -0.002(2)
C8 0.052(2) 0.074(3) 0.054(3) 0.001(2) 0.009(2) -0.002(2)
C9 0.0948(16) 0.0920(16) 0.0875(16) -0.0098(10) 0.0125(10) -0.0051(10)
C35 0.0908(16) 0.0826(15) 0.0807(15) 0.0172(10) 0.0157(10) -0.0029(10)
C18 0.124(4) 0.066(3) 0.092(4) -0.006(3) 0.045(4) -0.009(3)
C44 0.1018(19) 0.1002(18) 0.1015(19) 0.0055(10) 0.0198(11) 0.0042(10)
O3 0.0737(18) 0.0598(18) 0.070(2) -0.0030(16) 0.0219(16) 0.0157(16)
O14 0.141(3) 0.064(2) 0.061(2) -0.0123(19) 0.017(2) 0.004(2)
O4 0.111(3) 0.089(3) 0.124(4) 0.001(3) 0.000(3) 0.044(2)
C45 0.073(3) 0.046(3) 0.073(4) -0.005(3) 0.025(3) -0.006(2)
O8 0.108(3) 0.139(4) 0.129(4) 0.076(3) 0.031(3) 0.053(3)
O15 0.155(4) 0.062(2) 0.116(4) 0.002(2) -0.007(3) 0.046(2)
C19 0.088(4) 0.068(3) 0.077(4) 0.003(3) 0.026(3) 0.025(3)
O11 0.104(3) 0.077(2) 0.129(3) 0.013(2) 0.063(3) 0.031(2)
C46 0.101(4) 0.054(3) 0.099(4) 0.013(3) 0.026(3) 0.000(3)
C20 0.174(6) 0.062(3) 0.110(5) -0.007(4) 0.028(5) 0.025(4)

loop_
_atom_type_symbol
_atom_type_description
_atom_type_scat_dispersion_real
_atom_type_scat_dispersion_imag
_atom_type_scat_source
C C 0.0181 0.0091 'International Tables Vol C Tables 4.2.6.8 and 6.1.1.4'
H H 0.0000 0.0000 'International Tables Vol C Tables 4.2.6.8 and 6.1.1.4'
N N 0.0311 0.0180 'International Tables Vol C Tables 4.2.6.8 and 6.1.1.4'
O O 0.0492 0.0322 'International Tables Vol C Tables 4.2.6.8 and 6.1.1.4'
Cl Cl 0.3639 0.7018 'International Tables Vol C Tables 4.2.6.8 and 6.1.1.4'

loop_
_geom_angle_atom_site_label_1
_geom_angle_atom_site_label_2
_geom_angle_atom_site_label_3
_geom_angle
_geom_angle_site_symmetry_1
_geom_angle_site_symmetry_3
_geom_angle_publ_flag
C17 O5 C16 118.5(3) . . ?
C33 N3 C36 107.7(3) . . ?
C33 N3 H27 115(2) . . ?
C36 N3 H27 118(2) . . ?
C45 O13 C42 116.9(3) . . ?
C3 C4 C5 118.7(4) . . ?
C3 C4 C7 123.1(3) . . ?
C5 C4 C7 118.0(3) . . ?
C47 C52 C51 120.0(4) . . ?
C47 C52 H52 120.0 . . ?
C51 C52 H52 120.0 . . ?
C31 C30 C29 117.4(3) . . ?
C31 C30 C33 119.1(3) . . ?
C29 C30 C33 123.4(3) . . ?
C10 N1 C7 112.2(3) . . ?
C10 N1 H1 119(4) . . ?
C7 N1 H1 111(4) . . ?
C39 C38 C37 119.7(3) . . ?
C39 C38 C33 131.2(3) . . ?
C37 C38 C33 109.1(3) . . ?
C43 O12 C39 120.1(3) . . ?
C8 O2 C9 115.7(4) . . ?
C34 O9 C35 117.5(4) . . ?
C37 C42 C41 119.6(3) . . ?
C37 C42 O13 119.3(3) . . ?
C41 C42 O13 120.9(3) . . ?
C15 C16 C11 120.0(4) . . ?
C15 C16 O5 121.8(3) . . ?
C11 C16 O5 117.9(3) . . ?
C12 C11 C16 119.7(3) . . ?
C12 C11 C10 111.0(3) . . ?
C16 C11 C10 129.3(4) . . ?
O15 N4 O16 124.8(4) . . ?
O15 N4 C50 118.5(5) . . ?
O16 N4 C50 116.7(4) . . ?
C24 C23 C22 119.5(4) . . ?
C24 C23 H23 120.3 . . ?
C22 C23 H23 120.3 . . ?
C50 C51 C52 118.7(4) . . ?
C50 C51 H51 120.7 . . ?
C52 C51 H51 120.7 . . ?
O6 C17 O5 121.3(4) . . ?
O6 C17 C18 126.4(5) . . ?
O5 C17 C18 112.3(4) . . ?
C26 C21 C22 119.2(4) . . ?
C26 C21 C10 121.3(4) . . ?
C22 C21 C10 119.4(3) . . ?
O11 C43 O12 123.9(5) . . ?
O11 C43 C44 126.2(5) . . ?
O12 C43 C44 109.9(5) . . ?
N3 C36 C37 101.2(3) . . ?
N3 C36 C47 111.4(3) . . ?
C37 C36 C47 113.6(3) . . ?
N3 C36 H36 110.1 . . ?
C37 C36 H36 110.1 . . ?
C47 C36 H36 110.1 . . ?
C48 C47 C52 118.9(3) . . ?
C48 C47 C36 121.2(3) . . ?
C52 C47 C36 120.0(3) . . ?
N1 C7 C4 110.7(3) . . ?
N1 C7 C12 101.6(3) . . ?
C4 C7 C12 113.8(3) . . ?
N1 C7 C8 108.2(3) . . ?
C4 C7 C8 113.5(3) . . ?
C12 C7 C8 108.2(3) . . ?
C28 C29 C30 121.6(4) . . ?
C28 C29 H29 119.2 . . ?
C30 C29 H29 119.2 . . ?
C49 C48 C47 121.4(4) . . ?
C49 C48 H48 119.3 . . ?
C47 C48 H48 119.3 . . ?
C2 C1 C6 121.5(4) . . ?
C2 C1 Cl1 120.8(4) . . ?
C6 C1 Cl1 117.7(3) . . ?
O8 N2 O7 124.2(5) . . ?
O8 N2 C24 118.0(6) . . ?
O7 N2 C24 117.8(6) . . ?
C40 C41 C42 120.8(4) . . ?
C40 C41 H41 119.6 . . ?
C42 C41 H41 119.6 . . ?
C27 C28 C29 118.5(4) . . ?
C27 C28 H28 120.8 . . ?
C29 C28 H28 120.8 . . ?
C30 C31 C32 121.8(3) . . ?
C30 C31 H31 119.1 . . ?
C32 C31 H31 119.1 . . ?
C32 C27 C28 122.1(4) . . ?
C32 C27 Cl2 118.2(3) . . ?
C28 C27 Cl2 119.7(3) . . ?
C25 C24 C23 122.7(4) . . ?
C25 C24 N2 118.9(5) . . ?
C23 C24 N2 118.4(5) . . ?
C23 C22 C21 119.6(4) . . ?
C23 C22 H22 120.2 . . ?
C21 C22 H22 120.2 . . ?
N3 C33 C38 100.2(3) . . ?
N3 C33 C34 108.6(3) . . ?
C38 C33 C34 111.7(3) . . ?
N3 C33 C30 112.5(3) . . ?
C38 C33 C30 111.5(3) . . ?
C34 C33 C30 111.9(3) . . ?
C51 C50 C49 122.8(3) . . ?
C51 C50 N4 118.4(4) . . ?
C49 C50 N4 118.8(4) . . ?
C12 C13 C14 120.4(4) . . ?
C12 C13 O3 118.4(3) . . ?
C14 C13 O3 121.1(4) . . ?
C5 C6 C1 118.1(4) . . ?
C5 C6 H6 121.0 . . ?
C1 C6 H6 121.0 . . ?
C6 C5 C4 121.2(4) . . ?
C6 C5 H5 119.4 . . ?
C4 C5 H5 119.4 . . ?
C13 C14 C15 119.7(4) . . ?
C13 C14 H14 120.1 . . ?
C15 C14 H14 120.1 . . ?
C4 C3 C2 120.6(4) . . ?
C4 C3 H3 119.7 . . ?
C2 C3 H3 119.7 . . ?
C1 C2 C3 119.9(4) . . ?
C1 C2 H2 120.1 . . ?
C3 C2 H2 120.1 . . ?
C27 C32 C31 118.5(4) . . ?
C27 C32 H32 120.8 . . ?
C31 C32 H32 120.8 . . ?
C16 C15 C14 120.1(4) . . ?
C16 C15 H15 119.9 . . ?
C14 C15 H15 119.9 . . ?
C41 C40 C39 119.5(4) . . ?
C41 C40 H40 120.2 . . ?
C39 C40 H40 120.2 . . ?
C50 C49 C48 118.2(4) . . ?
C50 C49 H49 120.9 . . ?
C48 C49 H49 120.9 . . ?
N1 C10 C21 111.6(3) . . ?
N1 C10 C11 102.7(3) . . ?
C21 C10 C11 113.3(3) . . ?
N1 C10 H10 109.7 . . ?
C21 C10 H10 109.7 . . ?
C11 C10 H10 109.7 . . ?
C21 C26 C25 121.1(4) . . ?
C21 C26 H26 119.4 . . ?
C25 C26 H26 119.4 . . ?
C38 C39 C40 120.1(4) . . ?
C38 C39 O12 117.8(3) . . ?
C40 C39 O12 121.8(4) . . ?
C42 C37 C38 120.2(3) . . ?
C42 C37 C36 130.6(3) . . ?
C38 C37 C36 109.2(3) . . ?
C13 C12 C11 120.0(3) . . ?
C13 C12 C7 130.3(3) . . ?
C11 C12 C7 109.7(3) . . ?
C24 C25 C26 117.9(4) . . ?
C24 C25 H25 121.1 . . ?
C26 C25 H25 121.1 . . ?
O10 C34 O9 122.9(4) . . ?
O10 C34 C33 124.7(4) . . ?
O9 C34 C33 112.2(3) . . ?
O1 C8 O2 124.7(4) . . ?
O1 C8 C7 123.1(4) . . ?
O2 C8 C7 112.2(4) . . ?
O2 C9 H9A 109.5 . . ?
O2 C9 H9B 109.5 . . ?
H9A C9 H9B 109.5 . . ?
O2 C9 H9C 109.5 . . ?
H9A C9 H9C 109.5 . . ?
H9B C9 H9C 109.5 . . ?
O9 C35 H35A 109.5 . . ?
O9 C35 H35B 109.5 . . ?
H35A C35 H35B 109.5 . . ?
O9 C35 H35C 109.5 . . ?
H35A C35 H35C 109.5 . . ?
H35B C35 H35C 109.5 . . ?
C17 C18 H18A 109.5 . . ?
C17 C18 H18B 109.5 . . ?
H18A C18 H18B 109.5 . . ?
C17 C18 H18C 109.5 . . ?
H18A C18 H18C 109.5 . . ?
H18B C18 H18C 109.5 . . ?
C43 C44 H44A 109.5 . . ?
C43 C44 H44B 109.5 . . ?
H44A C44 H44B 109.5 . . ?
C43 C44 H44C 109.5 . . ?
H44A C44 H44C 109.5 . . ?
H44B C44 H44C 109.5 . . ?
C19 O3 C13 119.1(4) . . ?
O14 C45 O13 122.4(4) . . ?
O14 C45 C46 127.7(5) . . ?
O13 C45 C46 110.0(4) . . ?
O4 C19 O3 122.7(5) . . ?
O4 C19 C20 127.8(5) . . ?
O3 C19 C20 109.5(5) . . ?
C45 C46 H46A 109.5 . . ?
C45 C46 H46B 109.5 . . ?
H46A C46 H46B 109.5 . . ?
C45 C46 H46C 109.5 . . ?
H46A C46 H46C 109.5 . . ?
H46B C46 H46C 109.5 . . ?
C19 C20 H20A 109.5 . . ?
C19 C20 H20B 109.5 . . ?
H20A C20 H20B 109.5 . . ?
C19 C20 H20C 109.5 . . ?
H20A C20 H20C 109.5 . . ?
H20B C20 H20C 109.5 . . ?

loop_
_geom_bond_atom_site_label_1
_geom_bond_atom_site_label_2
_geom_bond_distance
_geom_bond_site_symmetry_2
_geom_bond_publ_flag
Cl1 C1 1.740(5) . ?
Cl2 C27 1.751(4) . ?
O5 C17 1.365(5) . ?
O5 C16 1.400(5) . ?
N3 C33 1.478(4) . ?
N3 C36 1.484(5) . ?
N3 H27 0.88(2) . ?
O13 C45 1.375(5) . ?
O13 C42 1.402(4) . ?
C4 C3 1.376(5) . ?
C4 C5 1.391(5) . ?
C4 C7 1.528(5) . ?
C52 C47 1.385(5) . ?
C52 C51 1.395(5) . ?
C52 H52 0.9300 . ?
C30 C31 1.380(5) . ?
C30 C29 1.388(5) . ?
C30 C33 1.544(5) . ?
N1 C10 1.468(5) . ?
N1 C7 1.478(5) . ?
N1 H1 0.86(3) . ?
C38 C39 1.378(5) . ?
C38 C37 1.396(5) . ?
C38 C33 1.513(5) . ?
O12 C43 1.352(5) . ?
O12 C39 1.400(5) . ?
O2 C8 1.317(5) . ?
O2 C9 1.466(6) . ?
O9 C34 1.322(5) . ?
O9 C35 1.457(5) . ?
O1 C8 1.199(5) . ?
C42 C37 1.366(5) . ?
C42 C41 1.383(5) . ?
C16 C15 1.375(5) . ?
C16 C11 1.385(5) . ?
O16 N4 1.221(5) . ?
C11 C12 1.381(5) . ?
C11 C10 1.513(5) . ?
N4 O15 1.200(5) . ?
N4 C50 1.492(5) . ?
C23 C24 1.355(6) . ?
C23 C22 1.373(6) . ?
C23 H23 0.9300 . ?
C51 C50 1.357(6) . ?
C51 H51 0.9300 . ?
O10 C34 1.183(5) . ?
C17 O6 1.168(6) . ?
C17 C18 1.467(6) . ?
C21 C26 1.370(5) . ?
C21 C22 1.383(6) . ?
C21 C10 1.509(5) . ?
C43 O11 1.169(6) . ?
C43 C44 1.501(7) . ?
C36 C37 1.510(5) . ?
C36 C47 1.523(5) . ?
C36 H36 0.9800 . ?
C47 C48 1.384(5) . ?
C7 C12 1.538(5) . ?
C7 C8 1.542(6) . ?
C29 C28 1.380(6) . ?
C29 H29 0.9300 . ?
C48 C49 1.371(5) . ?
C48 H48 0.9300 . ?
C1 C2 1.350(6) . ?
C1 C6 1.392(6) . ?
N2 O8 1.211(7) . ?
N2 O7 1.214(7) . ?
N2 C24 1.488(6) . ?
C41 C40 1.375(6) . ?
C41 H41 0.9300 . ?
C28 C27 1.368(6) . ?
C28 H28 0.9300 . ?
C31 C32 1.384(5) . ?
C31 H31 0.9300 . ?
C27 C32 1.360(5) . ?
C24 C25 1.351(7) . ?
C22 H22 0.9300 . ?
C33 C34 1.526(6) . ?
C50 C49 1.367(6) . ?
C13 C12 1.375(5) . ?
C13 C14 1.376(6) . ?
C13 O3 1.398(5) . ?
C6 C5 1.379(6) . ?
C6 H6 0.9300 . ?
C5 H5 0.9300 . ?
C14 C15 1.383(6) . ?
C14 H14 0.9300 . ?
C3 C2 1.383(6) . ?
C3 H3 0.9300 . ?
C2 H2 0.9300 . ?
C32 H32 0.9300 . ?
C15 H15 0.9300 . ?
C40 C39 1.383(5) . ?
C40 H40 0.9300 . ?
C49 H49 0.9300 . ?
C10 H10 0.9800 . ?
C26 C25 1.382(6) . ?
C26 H26 0.9300 . ?
C25 H25 0.9300 . ?
C9 H9A 0.9600 . ?
C9 H9B 0.9600 . ?
C9 H9C 0.9600 . ?
C35 H35A 0.9600 . ?
C35 H35B 0.9600 . ?
C35 H35C 0.9600 . ?
C18 H18A 0.9600 . ?
C18 H18B 0.9600 . ?
C18 H18C 0.9600 . ?
C44 H44A 0.9600 . ?
C44 H44B 0.9600 . ?
C44 H44C 0.9600 . ?
O3 C19 1.361(6) . ?
O14 C45 1.186(6) . ?
O4 C19 1.186(6) . ?
C45 C46 1.483(6) . ?
C19 C20 1.483(7) . ?
C46 H46A 0.9600 . ?
C46 H46B 0.9600 . ?
C46 H46C 0.9600 . ?
C20 H20A 0.9600 . ?
C20 H20B 0.9600 . ?
C20 H20C 0.9600 . ?

loop_
_geom_torsion_atom_site_label_1
_geom_torsion_atom_site_label_2
_geom_torsion_atom_site_label_3
_geom_torsion_atom_site_label_4
_geom_torsion
_geom_torsion_site_symmetry_1
_geom_torsion_site_symmetry_2
_geom_torsion_site_symmetry_3
_geom_torsion_site_symmetry_4
_geom_torsion_publ_flag
C45 O13 C42 C37 -114.3(4) . . . . ?
C45 O13 C42 C41 70.4(5) . . . . ?
C17 O5 C16 C15 65.8(5) . . . . ?
C17 O5 C16 C11 -119.8(4) . . . . ?
C15 C16 C11 C12 -0.9(6) . . . . ?
O5 C16 C11 C12 -175.5(3) . . . . ?
C15 C16 C11 C10 -179.7(4) . . . . ?
O5 C16 C11 C10 5.8(6) . . . . ?
C47 C52 C51 C50 -2.9(5) . . . . ?
C16 O5 C17 O6 -1.0(7) . . . . ?
C16 O5 C17 C18 -179.7(4) . . . . ?
C39 O12 C43 O11 6.3(7) . . . . ?
C39 O12 C43 C44 -172.9(4) . . . . ?
C33 N3 C36 C37 32.7(4) . . . . ?
C33 N3 C36 C47 153.8(3) . . . . ?
C51 C52 C47 C48 4.0(5) . . . . ?
C51 C52 C47 C36 -176.6(3) . . . . ?
N3 C36 C47 C48 131.0(4) . . . . ?
C37 C36 C47 C48 -115.4(4) . . . . ?
N3 C36 C47 C52 -48.4(4) . . . . ?
C37 C36 C47 C52 65.1(4) . . . . ?
C10 N1 C7 C4 103.7(4) . . . . ?
C10 N1 C7 C12 -17.5(4) . . . . ?
C10 N1 C7 C8 -131.3(4) . . . . ?
C3 C4 C7 N1 -118.2(4) . . . . ?
C5 C4 C7 N1 57.5(4) . . . . ?
C3 C4 C7 C12 -4.5(5) . . . . ?
C5 C4 C7 C12 171.1(3) . . . . ?
C3 C4 C7 C8 119.9(4) . . . . ?
C5 C4 C7 C8 -64.4(4) . . . . ?
C31 C30 C29 C28 -0.7(6) . . . . ?
C33 C30 C29 C28 178.5(4) . . . . ?
C52 C47 C48 C49 -2.7(6) . . . . ?
C36 C47 C48 C49 177.8(4) . . . . ?
C37 C42 C41 C40 2.2(6) . . . . ?
O13 C42 C41 C40 177.5(4) . . . . ?
C30 C29 C28 C27 0.8(7) . . . . ?
C29 C30 C31 C32 0.9(6) . . . . ?
C33 C30 C31 C32 -178.4(3) . . . . ?
C29 C28 C27 C32 -1.1(7) . . . . ?
C29 C28 C27 Cl2 179.0(4) . . . . ?
C22 C23 C24 C25 -0.4(7) . . . . ?
C22 C23 C24 N2 179.2(4) . . . . ?
O8 N2 C24 C25 175.3(5) . . . . ?
O7 N2 C24 C25 -3.4(7) . . . . ?
O8 N2 C24 C23 -4.4(7) . . . . ?
O7 N2 C24 C23 176.9(5) . . . . ?
C24 C23 C22 C21 0.5(6) . . . . ?
C26 C21 C22 C23 0.4(6) . . . . ?
C10 C21 C22 C23 -178.0(4) . . . . ?
C36 N3 C33 C38 -35.5(4) . . . . ?
C36 N3 C33 C34 -152.7(3) . . . . ?
C36 N3 C33 C30 82.9(3) . . . . ?
C39 C38 C33 N3 -156.4(4) . . . . ?
C37 C38 C33 N3 24.7(4) . . . . ?
C39 C38 C33 C34 -41.6(5) . . . . ?
C37 C38 C33 C34 139.6(3) . . . . ?
C39 C38 C33 C30 84.4(5) . . . . ?
C37 C38 C33 C30 -94.5(4) . . . . ?
C31 C30 C33 N3 49.0(4) . . . . ?
C29 C30 C33 N3 -130.2(4) . . . . ?
C31 C30 C33 C38 160.6(3) . . . . ?
C29 C30 C33 C38 -18.6(5) . . . . ?
C31 C30 C33 C34 -73.6(4) . . . . ?
C29 C30 C33 C34 107.2(4) . . . . ?
C52 C51 C50 C49 0.6(6) . . . . ?
C52 C51 C50 N4 179.9(3) . . . . ?
O15 N4 C50 C51 -172.3(4) . . . . ?
O16 N4 C50 C51 6.4(5) . . . . ?
O15 N4 C50 C49 7.1(6) . . . . ?
O16 N4 C50 C49 -174.3(4) . . . . ?
C2 C1 C6 C5 -0.9(7) . . . . ?
Cl1 C1 C6 C5 179.4(3) . . . . ?
C1 C6 C5 C4 0.2(6) . . . . ?
C3 C4 C5 C6 -0.1(6) . . . . ?
C7 C4 C5 C6 -176.0(4) . . . . ?
C12 C13 C14 C15 -1.4(6) . . . . ?
O3 C13 C14 C15 174.5(4) . . . . ?
C5 C4 C3 C2 0.6(6) . . . . ?
C7 C4 C3 C2 176.2(4) . . . . ?
C6 C1 C2 C3 1.3(7) . . . . ?
Cl1 C1 C2 C3 -178.9(4) . . . . ?
C4 C3 C2 C1 -1.2(6) . . . . ?
C28 C27 C32 C31 1.3(6) . . . . ?
Cl2 C27 C32 C31 -178.8(3) . . . . ?
C30 C31 C32 C27 -1.2(6) . . . . ?
C11 C16 C15 C14 2.7(6) . . . . ?
O5 C16 C15 C14 177.0(4) . . . . ?
C13 C14 C15 C16 -1.5(6) . . . . ?
C42 C41 C40 C39 -2.7(6) . . . . ?
C51 C50 C49 C48 0.7(6) . . . . ?
N4 C50 C49 C48 -178.7(3) . . . . ?
C47 C48 C49 C50 0.4(6) . . . . ?
C7 N1 C10 C21 136.7(3) . . . . ?
C7 N1 C10 C11 15.0(4) . . . . ?
C26 C21 C10 N1 125.0(4) . . . . ?
C22 C21 C10 N1 -56.7(5) . . . . ?
C26 C21 C10 C11 -119.8(4) . . . . ?
C22 C21 C10 C11 58.6(5) . . . . ?
C12 C11 C10 N1 -5.9(4) . . . . ?
C16 C11 C10 N1 172.9(4) . . . . ?
C12 C11 C10 C21 -126.4(4) . . . . ?
C16 C11 C10 C21 52.5(5) . . . . ?
C22 C21 C26 C25 -1.4(6) . . . . ?
C10 C21 C26 C25 177.0(4) . . . . ?
C37 C38 C39 C40 3.3(6) . . . . ?
C33 C38 C39 C40 -175.4(4) . . . . ?
C37 C38 C39 O12 -170.3(3) . . . . ?
C33 C38 C39 O12 11.0(6) . . . . ?
C41 C40 C39 C38 -0.1(6) . . . . ?
C41 C40 C39 O12 173.3(4) . . . . ?
C43 O12 C39 C38 -131.0(4) . . . . ?
C43 O12 C39 C40 55.5(5) . . . . ?
C41 C42 C37 C38 1.1(6) . . . . ?
O13 C42 C37 C38 -174.3(3) . . . . ?
C41 C42 C37 C36 -178.3(4) . . . . ?
O13 C42 C37 C36 6.4(6) . . . . ?
C39 C38 C37 C42 -3.8(5) . . . . ?
C33 C38 C37 C42 175.2(3) . . . . ?
C39 C38 C37 C36 175.6(3) . . . . ?
C33 C38 C37 C36 -5.4(4) . . . . ?
N3 C36 C37 C42 163.1(4) . . . . ?
C47 C36 C37 C42 43.6(5) . . . . ?
N3 C36 C37 C38 -16.3(4) . . . . ?
C47 C36 C37 C38 -135.8(3) . . . . ?
C14 C13 C12 C11 3.2(6) . . . . ?
O3 C13 C12 C11 -172.9(4) . . . . ?
C14 C13 C12 C7 -174.7(4) . . . . ?
O3 C13 C12 C7 9.3(6) . . . . ?
C16 C11 C12 C13 -2.0(6) . . . . ?
C10 C11 C12 C13 177.0(3) . . . . ?
C16 C11 C12 C7 176.3(3) . . . . ?
C10 C11 C12 C7 -4.8(4) . . . . ?
N1 C7 C12 C13 -168.7(4) . . . . ?
C4 C7 C12 C13 72.3(5) . . . . ?
C8 C7 C12 C13 -54.9(5) . . . . ?
N1 C7 C12 C11 13.2(4) . . . . ?
C4 C7 C12 C11 -105.7(4) . . . . ?
C8 C7 C12 C11 127.0(4) . . . . ?
C23 C24 C25 C26 -0.6(7) . . . . ?
N2 C24 C25 C26 179.8(4) . . . . ?
C21 C26 C25 C24 1.5(7) . . . . ?
C35 O9 C34 O10 0.5(6) . . . . ?
C35 O9 C34 C33 -175.1(3) . . . . ?
N3 C33 C34 O10 44.7(5) . . . . ?
C38 C33 C34 O10 -64.9(5) . . . . ?
C30 C33 C34 O10 169.4(4) . . . . ?
N3 C33 C34 O9 -139.8(3) . . . . ?
C38 C33 C34 O9 110.6(4) . . . . ?
C30 C33 C34 O9 -15.1(4) . . . . ?
C9 O2 C8 O1 5.4(6) . . . . ?
C9 O2 C8 C7 -174.9(3) . . . . ?
N1 C7 C8 O1 37.7(5) . . . . ?
C4 C7 C8 O1 161.0(4) . . . . ?
C12 C7 C8 O1 -71.6(5) . . . . ?
N1 C7 C8 O2 -142.0(3) . . . . ?
C4 C7 C8 O2 -18.8(5) . . . . ?
C12 C7 C8 O2 108.6(4) . . . . ?
C12 C13 O3 C19 -122.7(4) . . . . ?
C14 C13 O3 C19 61.3(5) . . . . ?
C42 O13 C45 O14 0.5(6) . . . . ?
C42 O13 C45 C46 -179.6(3) . . . . ?
C13 O3 C19 O4 1.5(7) . . . . ?
C13 O3 C19 C20 -177.2(4) . . . . ?
